data_7006709
loop_
_publ_author_name
'Hill, Anthony F.'
'Smith, Matthew K.'

_publ_section_title
;
 Dihydrobis(methimazolyl)borate and methimazolyl complexes of titanium.
;
_journal_issue 1
_journal_name_full 'Dalton transactions (Cambridge, England : 2003)'
_journal_page_first 28
_journal_page_last 30
_journal_paper_doi 10.1039/b513251g
_journal_year 2006
_chemical_formula_sum 'C20 H33 B2 N9 S4 Ti'
_chemical_formula_weight 597.31
_chemical_name_systematic
;
?
;
_space_group_IT_number 14
_symmetry_cell_setting monoclinic
_symmetry_space_group_name_Hall '-P 2ybc'
_symmetry_space_group_name_H-M 'P 1 21/c 1'
_atom_sites_solution_hydrogens geom
_atom_sites_solution_primary direct
_atom_sites_solution_secondary difmap
_audit_creation_method SHELXL-97
_cell_angle_alpha 90.00
_cell_angle_beta 94.27(3)
_cell_angle_gamma 90.00
_cell_formula_units_Z 4
_cell_length_a 16.540(3)
_cell_length_b 9.2900(19)
_cell_length_c 18.924(4)
_cell_measurement_reflns_used 58787
_cell_measurement_temperature 200(2)
_cell_measurement_theta_max 27.48
_cell_measurement_theta_min 2.91
_cell_volume 2899.7(10)
_computing_cell_refinement DENZO-SMN
_computing_data_collection 'Nonius Collect'
_computing_data_reduction 'X -Seed'
_computing_molecular_graphics 'X-Seed / POV-Ray'
_computing_publication_material 'Microsoft Office 2000'
_computing_structure_refinement 'SHELXL-97 (Sheldrick, 1997)'
_computing_structure_solution 'SHELXS-97 (Sheldrick, 1990)'
_diffrn_ambient_temperature 200(2)
_diffrn_measured_fraction_theta_full 0.991
_diffrn_measured_fraction_theta_max 0.991
_diffrn_measurement_device_type CCD
_diffrn_measurement_method ' \f and \w scans with CCD '
_diffrn_radiation_monochromator graphite
_diffrn_radiation_source 'fine-focus sealed tube'
_diffrn_radiation_type MoK\a
_diffrn_radiation_wavelength 0.71073
_diffrn_reflns_av_R_equivalents 0.1827
_diffrn_reflns_av_sigmaI/netI 0.1053
_diffrn_reflns_limit_h_max 21
_diffrn_reflns_limit_h_min -21
_diffrn_reflns_limit_k_max 12
_diffrn_reflns_limit_k_min -11
_diffrn_reflns_limit_l_max 24
_diffrn_reflns_limit_l_min -24
_diffrn_reflns_number 57651
_diffrn_reflns_theta_full 27.51
_diffrn_reflns_theta_max 27.51
_diffrn_reflns_theta_min 3.08
_diffrn_standards_decay_% 0.00
_diffrn_standards_interval_count 0
_diffrn_standards_interval_time 0
_diffrn_standards_number 0
_exptl_absorpt_coefficient_mu 0.611
_exptl_absorpt_correction_T_max 0.966
_exptl_absorpt_correction_T_min 0.934
_exptl_absorpt_correction_type integration
_exptl_absorpt_process_details
;
Gaussian integration (Coppens, 1970)
;
_exptl_crystal_colour yellow
_exptl_crystal_density_diffrn 1.368
_exptl_crystal_density_method 'not measured'
_exptl_crystal_description prism
_exptl_crystal_F_000 1248
_exptl_crystal_size_max 0.14
_exptl_crystal_size_mid 0.083
_exptl_crystal_size_min 0.047
_refine_diff_density_max 0.465
_refine_diff_density_min -0.191
_refine_diff_density_rms 0.043
_refine_ls_extinction_method none
_refine_ls_goodness_of_fit_ref 1.005
_refine_ls_hydrogen_treatment mixed
_refine_ls_matrix_type full
_refine_ls_number_parameters 346
_refine_ls_number_reflns 6611
_refine_ls_number_restraints 6
_refine_ls_restrained_S_all 1.005
_refine_ls_R_factor_all 0.1694
_refine_ls_R_factor_gt 0.1069
_refine_ls_shift/su_max 0.091
_refine_ls_shift/su_mean 0.007
_refine_ls_structure_factor_coef Fsqd
_refine_ls_weighting_details 'calc w=1/[\s^2^(Fo^2^)+(0.0866P)^2^+3.6678P] where P=(Fo^2^+2Fc^2^)/3'
_refine_ls_weighting_scheme calc
_refine_ls_wR_factor_gt 0.2475
_refine_ls_wR_factor_ref 0.2779
_reflns_number_gt 4009
_reflns_number_total 6611
_reflns_threshold_expression >2sigma(I)
_cod_data_source_file b513251g.txt
_cod_data_source_block c:mks16
_cod_original_sg_symbol_H-M P21/c
_cod_database_code 7006709

loop_
_symmetry_equiv_pos_as_xyz
'x, y, z'
'-x, y+1/2, -z+1/2'
'-x, -y, -z'
'x, -y-1/2, z-1/2'

loop_
_atom_site_label
_atom_site_type_symbol
_atom_site_fract_x
_atom_site_fract_y
_atom_site_fract_z
_atom_site_U_iso_or_equiv
_atom_site_adp_type
_atom_site_occupancy
_atom_site_symmetry_multiplicity
_atom_site_calc_flag
_atom_site_refinement_flags
_atom_site_disorder_assembly
_atom_site_disorder_group
Ti1 Ti 0.24432(8) 0.06913(13) 0.17162(7) 0.0478(10) Uani 1 1 d . . .
N1 N 0.2499(4) -0.0544(6) 0.2378(3) 0.0525(17) Uani 1 1 d . . .
C1 C 0.2553(5) -0.1525(8) 0.2985(4) 0.054(2) Uani 1 1 d . . .
B1 B 0.2488(6) 0.3648(9) 0.0935(4) 0.056(2) Uani 1 1 d D . .
H1B2 H 0.222(4) -0.105(3) -0.024(2) 0.050 Uiso 1 1 d D . .
C2 C 0.3094(7) -0.0818(12) 0.3577(5) 0.081(3) Uani 1 1 d . . .
H2A H 0.3632 -0.0638 0.3411 0.122 Uiso 1 1 calc R . .
H2B H 0.3144 -0.1459 0.3990 0.122 Uiso 1 1 calc R . .
H2C H 0.2852 0.0096 0.3711 0.122 Uiso 1 1 calc R . .
B2 B 0.2232(7) -0.0011(11) -0.0518(5) 0.068(3) Uani 1 1 d D . .
C3 C 0.1701(6) -0.1677(11) 0.3236(5) 0.075(3) Uani 1 1 d . . .
H3A H 0.1505 -0.0732 0.3378 0.112 Uiso 1 1 calc R . .
H3B H 0.1714 -0.2336 0.3641 0.112 Uiso 1 1 calc R . .
H3C H 0.1336 -0.2060 0.2849 0.112 Uiso 1 1 calc R . .
C4 C 0.2907(6) -0.2945(10) 0.2760(5) 0.078(3) Uani 1 1 d . . .
H4A H 0.2547 -0.3377 0.2384 0.116 Uiso 1 1 calc R . .
H4B H 0.2961 -0.3599 0.3168 0.116 Uiso 1 1 calc R . .
H4C H 0.3442 -0.2778 0.2585 0.116 Uiso 1 1 calc R . .
S11 S 0.14954(12) 0.2312(2) 0.23249(10) 0.0557(11) Uani 1 1 d . . .
S12 S 0.35393(12) 0.2178(2) 0.23468(10) 0.0550(11) Uani 1 1 d . . .
N12 N 0.0868(4) 0.4959(7) 0.2049(4) 0.064(2) Uani 1 1 d . . .
S21 S 0.12541(13) -0.0335(2) 0.09759(10) 0.0585(11) Uani 1 1 d . . .
S22 S 0.34517(14) -0.0500(2) 0.09745(11) 0.0606(11) Uani 1 1 d . . .
N111 N 0.1779(4) 0.4368(7) 0.1307(3) 0.0572(18) Uani 1 1 d . . .
C111 C 0.1398(5) 0.3907(8) 0.1875(4) 0.054(2) Uani 1 1 d . . .
C112 C 0.1481(6) 0.5722(9) 0.1136(5) 0.068(2) Uani 1 1 d . . .
H112 H 0.1648 0.6305 0.0761 0.082 Uiso 1 1 calc R . .
C113 C 0.0921(6) 0.6088(9) 0.1581(5) 0.072(3) Uani 1 1 d . . .
H113 H 0.0618 0.6957 0.1574 0.087 Uiso 1 1 calc R . .
C114 C 0.0355(6) 0.4885(10) 0.2630(5) 0.071(2) Uani 1 1 d . . .
H11A H 0.0077 0.3952 0.2623 0.107 Uiso 1 1 calc R . .
H11B H -0.0048 0.5659 0.2585 0.107 Uiso 1 1 calc R . .
H11C H 0.0685 0.4992 0.3079 0.107 Uiso 1 1 calc R . .
N121 N 0.3306(4) 0.4187(7) 0.1274(3) 0.0577(18) Uani 1 1 d . . .
C121 C 0.3719(5) 0.3672(8) 0.1850(4) 0.056(2) Uani 1 1 d . . .
N122 N 0.4364(4) 0.4532(7) 0.2016(4) 0.0624(19) Uani 1 1 d . . .
C122 C 0.3697(6) 0.5415(9) 0.1075(5) 0.072(3) Uani 1 1 d . . .
H122 H 0.3529 0.6005 0.0681 0.087 Uiso 1 1 calc R . .
C123 C 0.4347(6) 0.5647(10) 0.1522(5) 0.078(3) Uani 1 1 d . . .
H123 H 0.4722 0.6418 0.1507 0.094 Uiso 1 1 calc R . .
C124 C 0.4960(6) 0.4316(12) 0.2607(6) 0.084(3) Uani 1 1 d . . .
H12A H 0.4693 0.4359 0.3051 0.126 Uiso 1 1 calc R . .
H12B H 0.5374 0.5071 0.2605 0.126 Uiso 1 1 calc R . .
H12C H 0.5217 0.3373 0.2563 0.126 Uiso 1 1 calc R . .
N211 N 0.1530(4) 0.0983(7) -0.0290(3) 0.0583(18) Uani 1 1 d . . .
C211 C 0.1118(5) 0.0899(8) 0.0288(4) 0.056(2) Uani 1 1 d . . .
N212 N 0.0555(4) 0.1966(8) 0.0256(4) 0.064(2) Uani 1 1 d . . .
C212 C 0.1223(6) 0.2137(10) -0.0680(4) 0.070(3) Uani 1 1 d . . .
H212 H 0.1410 0.2454 -0.1117 0.083 Uiso 1 1 calc R . .
C213 C 0.0620(6) 0.2744(9) -0.0348(4) 0.066(2) Uani 1 1 d . . .
H213 H 0.0303 0.3553 -0.0503 0.079 Uiso 1 1 calc R . .
C214 C -0.0075(5) 0.2227(12) 0.0748(5) 0.075(3) Uani 1 1 d . . .
H21A H 0.0064 0.1714 0.1193 0.113 Uiso 1 1 calc R . .
H21B H -0.0597 0.1879 0.0537 0.113 Uiso 1 1 calc R . .
H21C H -0.0111 0.3261 0.0842 0.113 Uiso 1 1 calc R . .
N221 N 0.3061(4) 0.0741(7) -0.0332(3) 0.0619(19) Uani 1 1 d . . .
C221 C 0.3562(6) 0.0632(9) 0.0258(4) 0.064(2) Uani 1 1 d . . .
N222 N 0.4199(5) 0.1512(9) 0.0204(4) 0.072(2) Uani 1 1 d . . .
C222 C 0.3401(7) 0.1723(12) -0.0764(5) 0.082(3) Uani 1 1 d . . .
H222 H 0.3178 0.2018 -0.1218 0.099 Uiso 1 1 calc R . .
C223 C 0.4095(8) 0.2192(12) -0.0445(6) 0.090(3) Uani 1 1 d . . .
H223 H 0.4453 0.2872 -0.0629 0.108 Uiso 1 1 calc R . .
C224 C 0.4898(7) 0.1719(13) 0.0706(6) 0.094(3) Uani 1 1 d . . .
H22A H 0.4738 0.1559 0.1189 0.141 Uiso 1 1 calc R . .
H22B H 0.5102 0.2704 0.0665 0.141 Uiso 1 1 calc R . .
H22C H 0.5324 0.1034 0.0604 0.141 Uiso 1 1 calc R . .
H1B1 H 0.246(3) 0.2485(18) 0.105(2) 0.021 Uiso 1 1 d D . .
H2B1 H 0.244(4) 0.401(5) 0.0379(11) 0.050 Uiso 1 1 d D . .
H2B2 H 0.220(4) 0.001(6) -0.1101(8) 0.050 Uiso 1 1 d D . .

loop_
_atom_site_aniso_label
_atom_site_aniso_U_11
_atom_site_aniso_U_22
_atom_site_aniso_U_33
_atom_site_aniso_U_23
_atom_site_aniso_U_13
_atom_site_aniso_U_12
Ti1 0.0542(12) 0.0410(11) 0.0483(12) 0.0025(5) 0.0052(5) -0.0002(5)
N1 0.059(4) 0.048(3) 0.051(3) 0.002(3) 0.003(3) 0.002(3)
C1 0.060(5) 0.052(4) 0.052(4) 0.007(3) 0.004(3) 0.002(3)
B1 0.077(6) 0.045(4) 0.045(4) 0.002(3) 0.005(4) -0.005(4)
C2 0.092(7) 0.087(7) 0.063(5) 0.011(5) -0.008(5) -0.009(5)
B2 0.091(7) 0.062(6) 0.051(5) -0.009(4) 0.009(5) 0.014(5)
C3 0.068(6) 0.079(6) 0.079(6) 0.025(5) 0.017(4) 0.006(5)
C4 0.084(6) 0.065(5) 0.084(6) 0.019(5) 0.015(5) 0.014(5)
S11 0.0627(15) 0.0499(14) 0.0557(14) 0.0013(8) 0.0118(8) 0.0014(8)
S12 0.0604(15) 0.0505(13) 0.0535(14) 0.0023(8) -0.0006(8) -0.0052(8)
N12 0.065(4) 0.058(4) 0.069(4) -0.008(3) 0.002(3) 0.010(3)
S21 0.0677(16) 0.0502(14) 0.0569(14) 0.0033(8) 0.0002(9) -0.0095(9)
S22 0.0738(16) 0.0513(14) 0.0576(14) 0.0018(8) 0.0113(9) 0.0090(9)
N111 0.071(4) 0.046(3) 0.054(4) 0.004(3) -0.002(3) 0.012(3)
C111 0.061(5) 0.047(4) 0.053(4) -0.006(3) -0.005(3) 0.003(3)
C112 0.086(6) 0.050(4) 0.067(5) 0.007(4) -0.007(4) 0.003(4)
C113 0.084(6) 0.055(5) 0.077(6) -0.001(4) -0.006(5) 0.015(4)
C114 0.064(5) 0.074(6) 0.075(6) -0.008(4) 0.005(4) 0.015(4)
N121 0.075(4) 0.045(3) 0.055(4) 0.007(3) 0.014(3) -0.001(3)
C121 0.063(5) 0.046(4) 0.060(4) -0.005(3) 0.014(4) -0.008(3)
N122 0.065(4) 0.060(4) 0.062(4) -0.007(3) 0.004(3) -0.014(3)
C122 0.092(7) 0.055(5) 0.070(5) 0.005(4) 0.013(5) -0.016(4)
C123 0.086(7) 0.064(5) 0.087(6) -0.005(5) 0.025(5) -0.021(5)
C124 0.070(6) 0.086(7) 0.095(7) -0.017(6) 0.002(5) -0.026(5)
N211 0.071(4) 0.056(4) 0.046(3) -0.001(3) -0.006(3) 0.004(3)
C211 0.055(4) 0.058(4) 0.054(4) -0.007(3) 0.001(3) -0.005(3)
N212 0.056(4) 0.074(4) 0.061(4) -0.001(3) 0.000(3) 0.005(3)
C212 0.089(6) 0.073(5) 0.044(4) 0.005(4) -0.012(4) -0.006(5)
C213 0.078(6) 0.060(5) 0.057(5) 0.006(4) -0.005(4) 0.016(4)
C214 0.057(5) 0.092(7) 0.076(6) 0.006(5) 0.003(4) 0.004(5)
N221 0.080(5) 0.059(4) 0.049(3) 0.002(3) 0.015(3) 0.012(3)
C221 0.076(6) 0.054(4) 0.063(5) 0.004(4) 0.023(4) 0.013(4)
N222 0.067(5) 0.081(5) 0.072(5) 0.002(4) 0.023(4) -0.012(4)
C222 0.104(8) 0.086(7) 0.060(5) 0.010(5) 0.027(5) 0.000(6)
C223 0.102(8) 0.086(7) 0.086(7) 0.019(6) 0.040(6) -0.002(6)
C224 0.086(7) 0.102(8) 0.099(8) -0.018(6) 0.029(6) -0.020(6)

loop_
_atom_type_symbol
_atom_type_description
_atom_type_scat_dispersion_real
_atom_type_scat_dispersion_imag
_atom_type_scat_source
C C 0.0033 0.0016 'International Tables Vol C Tables 4.2.6.8 and 6.1.1.4'
H H 0.0000 0.0000 'International Tables Vol C Tables 4.2.6.8 and 6.1.1.4'
B B 0.0013 0.0007 'International Tables Vol C Tables 4.2.6.8 and 6.1.1.4'
N N 0.0061 0.0033 'International Tables Vol C Tables 4.2.6.8 and 6.1.1.4'
S S 0.1246 0.1234 'International Tables Vol C Tables 4.2.6.8 and 6.1.1.4'
Ti Ti 0.2776 0.4457 'International Tables Vol C Tables 4.2.6.8 and 6.1.1.4'

loop_
_exptl_crystal_face_index_h
_exptl_crystal_face_index_k
_exptl_crystal_face_index_l
_exptl_crystal_face_perp_dist
0 1 0 0.080
0 0 1 0.060
-1 0 0 0.008
-1 -1 0 0.039
0 -1 0 0.061
0 0 -1 0.022
1 0 0 0.052
0 1 4 0.063

loop_
_geom_angle_atom_site_label_1
_geom_angle_atom_site_label_2
_geom_angle_atom_site_label_3
_geom_angle
_geom_angle_site_symmetry_1
_geom_angle_site_symmetry_3
_geom_angle_publ_flag
N1 Ti1 S12 91.4(2) . . ?
N1 Ti1 S11 93.9(2) . . ?
S12 Ti1 S11 84.57(8) . . ?
N1 Ti1 S22 96.5(2) . . ?
S12 Ti1 S22 91.25(8) . . ?
S11 Ti1 S22 168.89(8) . . ?
N1 Ti1 S21 98.7(2) . . ?
S12 Ti1 S21 168.68(8) . . ?
S11 Ti1 S21 89.64(8) . . ?
S22 Ti1 S21 92.64(8) . . ?
C1 N1 Ti1 175.9(5) . . ?
N1 C1 C4 109.0(6) . . ?
N1 C1 C3 107.2(6) . . ?
C4 C1 C3 113.0(7) . . ?
N1 C1 C2 107.8(6) . . ?
C4 C1 C2 111.3(8) . . ?
C3 C1 C2 108.3(7) . . ?
N121 B1 N111 109.9(6) . . ?
N221 B2 N211 109.3(7) . . ?
C111 S11 Ti1 109.2(3) . . ?
C121 S12 Ti1 109.5(3) . . ?
C111 N12 C113 108.4(7) . . ?
C111 N12 C114 125.0(7) . . ?
C113 N12 C114 126.6(7) . . ?
C211 S21 Ti1 102.7(3) . . ?
C221 S22 Ti1 106.4(3) . . ?
C111 N111 C112 107.2(7) . . ?
C111 N111 B1 129.2(6) . . ?
C112 N111 B1 123.4(7) . . ?
N111 C111 N12 108.0(6) . . ?
N111 C111 S11 129.5(6) . . ?
N12 C111 S11 122.4(6) . . ?
C113 C112 N111 109.5(8) . . ?
C112 C113 N12 106.9(8) . . ?
C121 N121 C122 107.4(7) . . ?
C121 N121 B1 127.3(6) . . ?
C122 N121 B1 124.9(7) . . ?
N121 C121 N122 109.0(7) . . ?
N121 C121 S12 129.9(6) . . ?
N122 C121 S12 121.1(6) . . ?
C121 N122 C123 107.9(7) . . ?
C121 N122 C124 125.3(7) . . ?
C123 N122 C124 126.7(8) . . ?
C123 C122 N121 109.5(8) . . ?
C122 C123 N122 106.2(8) . . ?
C211 N211 C212 107.2(7) . . ?
C211 N211 B2 128.7(7) . . ?
C212 N211 B2 124.2(7) . . ?
N211 C211 N212 108.1(7) . . ?
N211 C211 S21 127.5(6) . . ?
N212 C211 S21 124.4(6) . . ?
C211 N212 C213 109.2(7) . . ?
C211 N212 C214 127.5(7) . . ?
C213 N212 C214 123.2(7) . . ?
C213 C212 N211 109.5(8) . . ?
C212 C213 N212 106.1(7) . . ?
C221 N221 C222 106.9(8) . . ?
C221 N221 B2 129.3(7) . . ?
C222 N221 B2 123.8(8) . . ?
N222 C221 N221 109.2(7) . . ?
N222 C221 S22 123.9(7) . . ?
N221 C221 S22 126.9(7) . . ?
C221 N222 C223 107.5(8) . . ?
C221 N222 C224 128.3(8) . . ?
C223 N222 C224 124.2(9) . . ?
C223 C222 N221 108.9(9) . . ?
C222 C223 N222 107.5(9) . . ?

loop_
_geom_bond_atom_site_label_1
_geom_bond_atom_site_label_2
_geom_bond_distance
_geom_bond_site_symmetry_2
_geom_bond_publ_flag
Ti1 N1 1.696(6) . ?
Ti1 S12 2.509(2) . ?
Ti1 S11 2.514(2) . ?
Ti1 S22 2.515(2) . ?
Ti1 S21 2.516(2) . ?
N1 C1 1.463(9) . ?
C1 C4 1.517(12) . ?
C1 C3 1.528(12) . ?
C1 C2 1.529(12) . ?
B1 N121 1.538(12) . ?
B1 N111 1.563(12) . ?
B2 N221 1.556(14) . ?
B2 N211 1.569(12) . ?
S11 C111 1.711(8) . ?
S12 C121 1.715(8) . ?
N12 C111 1.370(10) . ?
N12 C113 1.380(11) . ?
N12 C114 1.441(11) . ?
S21 C211 1.737(8) . ?
S22 C221 1.735(8) . ?
N111 C111 1.354(10) . ?
N111 C112 1.381(10) . ?
C112 C113 1.341(14) . ?
N121 C121 1.331(10) . ?
N121 C122 1.376(10) . ?
C121 N122 1.351(10) . ?
N122 C123 1.393(12) . ?
N122 C124 1.449(12) . ?
C122 C123 1.336(14) . ?
N211 C211 1.334(10) . ?
N211 C212 1.376(10) . ?
C211 N212 1.358(10) . ?
N212 C213 1.364(11) . ?
N212 C214 1.468(11) . ?
C212 C213 1.342(13) . ?
N221 C221 1.344(11) . ?
N221 C222 1.374(11) . ?
C221 N222 1.344(11) . ?
N222 C223 1.380(13) . ?
N222 C224 1.454(13) . ?
C222 C223 1.329(16) . ?
